data_7240417
loop_
_publ_author_name
'Yu, Hai-Huan'
'Chi, Jia-Qi'
'Su, Zhong-Min'
'Li, Xiao'
'Sun, Jing'
'Zhou, Chen'
'Hu, Xiao-Li'
'Liu, Qun'

_publ_section_title
;
 A water-stable terbium metal-organic framework with functionalized
 ligands for the detection of Fe3+, Cr2O72- ions in water and picric acid
 in seawater
;
_journal_name_full CrystEngComm
_journal_paper_doi 10.1039/D0CE00430H
_journal_year 2020
_chemical_formula_moiety 'C24 H10 F6 N2 O7 Tb'
_chemical_formula_sum 'C24 H10 F6 N2 O7 Tb'
_chemical_formula_weight 711.26
_space_group_crystal_system monoclinic
_space_group_IT_number 15
_space_group_name_Hall '-C 2yc'
_space_group_name_H-M_alt 'C 1 2/c 1'
_atom_sites_solution_hydrogens mixed
_atom_sites_solution_primary iterative
_audit_creation_date 2019-12-23
_audit_creation_method
;
Olex2 1.2-beta
(compiled 2018.05.29 svn.r3508 for OlexSys, GUI svn.r5506)
;
_audit_update_record
;
2019-12-31 deposited with the CCDC.	2020-04-27 downloaded from the CCDC.
;
_cell_angle_alpha 90
_cell_angle_beta 101.743(2)
_cell_angle_gamma 90
_cell_formula_units_Z 8
_cell_length_a 19.6366(9)
_cell_length_b 21.2636(11)
_cell_length_c 11.5383(6)
_cell_measurement_reflns_used 9832
_cell_measurement_temperature 273(2)
_cell_measurement_theta_max 25.127
_cell_measurement_theta_min 1.628
_cell_volume 4716.9(4)
_computing_cell_refinement 'SAINT+ Ver. 2016.5-0 (Bruker-AXS, 2016)'
_computing_data_collection 'APEX3 Ver. 2016.5-0 (Bruker-AXS, 2016)'
_computing_data_reduction 'SAINT+ Ver. 2016.5-0 (Bruker-AXS, 2016)'
_computing_molecular_graphics 'Olex2 (Dolomanov et al., 2009)'
_computing_publication_material 'Olex2 (Dolomanov et al., 2009)'
_computing_structure_refinement 'ShelXL (Sheldrick, 2015)'
_computing_structure_solution 'olex2.solve (Bourhis et al., 2015)'
_diffrn_ambient_temperature 273.15
_diffrn_detector 'charge-coupled device (CCD) area detector'
_diffrn_detector_area_resol_mean 7.9
_diffrn_detector_type 'Bruker APEX II'
_diffrn_measured_fraction_theta_full 0.993
_diffrn_measured_fraction_theta_max 0.993
_diffrn_measurement_device 'three-circle diffractometer'
_diffrn_measurement_device_type 'Bruker APEX II Quazar'
_diffrn_measurement_method '0.5\% \w and 0.5\% \f scans'
_diffrn_radiation_collimation 'focusing mirrors'
_diffrn_radiation_detector 'Bruker APEX II'
_diffrn_radiation_monochromator 'mirror optics'
_diffrn_radiation_probe x-ray
_diffrn_radiation_type MoK\a
_diffrn_radiation_wavelength 0.71073
_diffrn_reflns_av_R_equivalents 0.0387
_diffrn_reflns_av_unetI/netI 0.0191
_diffrn_reflns_Laue_measured_fraction_full 0.993
_diffrn_reflns_Laue_measured_fraction_max 0.993
_diffrn_reflns_limit_h_max 23
_diffrn_reflns_limit_h_min -22
_diffrn_reflns_limit_k_max 25
_diffrn_reflns_limit_k_min -25
_diffrn_reflns_limit_l_max 13
_diffrn_reflns_limit_l_min -13
_diffrn_reflns_number 41601
_diffrn_reflns_point_group_measured_fraction_full 0.993
_diffrn_reflns_point_group_measured_fraction_max 0.993
_diffrn_reflns_theta_full 25.162
_diffrn_reflns_theta_max 25.162
_diffrn_reflns_theta_min 2.631
_diffrn_source 'microfocus sealed X-ray tube'
_diffrn_source_type 'Incoatec I\ms'
_exptl_absorpt_coefficient_mu 3.097
_exptl_absorpt_correction_T_max 0.87
_exptl_absorpt_correction_T_min 0.86
_exptl_absorpt_correction_type multi-scan
_exptl_absorpt_process_details 'SADABS-2016/2 (Krause et al., 2015) was used for absorption correction.'
_exptl_crystal_colour green
_exptl_crystal_colour_primary green
_exptl_crystal_density_diffrn 2.003
_exptl_crystal_density_method 'not measured'
_exptl_crystal_description block
_exptl_crystal_F_000 2744
_exptl_crystal_size_max 0.24
_exptl_crystal_size_mid 0.22
_exptl_crystal_size_min 0.2
_refine_diff_density_max 1.097
_refine_diff_density_min -1.008
_refine_diff_density_rms 0.109
_refine_ls_extinction_method none
_refine_ls_goodness_of_fit_ref 1.042
_refine_ls_hydrogen_treatment constr
_refine_ls_matrix_type full
_refine_ls_number_parameters 362
_refine_ls_number_reflns 4213
_refine_ls_number_restraints 1212
_refine_ls_restrained_S_all 1.183
_refine_ls_R_factor_all 0.0368
_refine_ls_R_factor_gt 0.0292
_refine_ls_shift/su_max 0.003
_refine_ls_shift/su_mean 0.000
_refine_ls_structure_factor_coef Fsqd
_refine_ls_weighting_details 'w=1/[\s^2^(Fo^2^)+(0.0321P)^2^+39.9934P] where P=(Fo^2^+2Fc^2^)/3'
_refine_ls_weighting_scheme calc
_refine_ls_wR_factor_gt 0.0691
_refine_ls_wR_factor_ref 0.0731
_reflns_Friedel_coverage 0.000
_reflns_number_gt 3638
_reflns_number_total 4213
_reflns_threshold_expression 'I > 2\s(I)'
_cod_data_source_file d0ce00430h2.cif
_cod_data_source_block Tb-MOF-A
_cod_database_code 7240417
_shelx_shelxl_version_number 2017/1
_shelx_space_group_comment
;
The symmetry employed for this shelxl refinement is uniquely defined
by the following loop, which should always be used as a source of
symmetry information in preference to the above space-group names.
They are only intended as comments.
;
_shelx_estimated_absorpt_t_max 25.0857
_shelx_estimated_absorpt_t_min 2.8567
_olex2_refinement_description
;
1. Fixed Uiso
 At 1.2 times of:
  All C(H) groups
 At 1.5 times of:
  All O(H,H) groups
2. Uiso/Uaniso restraints and constraints
F5 \\sim C1 \\sim O7 \\sim O5 \\sim F4 \\sim C3 \\sim N1 \\sim C4 \\sim N2
\\sim F3 \\sim C8 \\sim C2 \\sim C5 \\sim F6 \\sim C6 \\sim O6 \\sim C9 \\sim
C7 \\sim C10 \\sim Tb1 \\sim F1 \\sim O1 \\sim O2 \\sim F2 \\sim O3 \\sim O4
\\sim C11 \\sim C14 \\sim C15 \\sim C20 \\sim C16 \\sim C21 \\sim C23 \\sim C13
\\sim C19 \\sim C22 \\sim C12 \\sim C24 \\sim C17 \\sim C18: within 3.8A with
sigma of 0.005 and sigma for terminal atoms of 0.01
3.a Rotating group:
 O7(H7A,H7B)
3.b Aromatic/amide H refined with riding coordinates:
 C12(H12), C17(H17), C18(H18), C19(H19), C20(H20), C21(H21), C23(H23), C24(H24)
;
_olex2_submission_special_instructions 'No special instructions were received'

loop_
_space_group_symop_operation_xyz
'x, y, z'
'-x, y, -z+1/2'
'x+1/2, y+1/2, z'
'-x+1/2, y+1/2, -z+1/2'
'-x, -y, -z'
'x, -y, z-1/2'
'-x+1/2, -y+1/2, -z'
'x+1/2, -y+1/2, z-1/2'

loop_
_atom_site_label
_atom_site_type_symbol
_atom_site_fract_x
_atom_site_fract_y
_atom_site_fract_z
_atom_site_U_iso_or_equiv
_atom_site_adp_type
_atom_site_occupancy
_atom_site_site_symmetry_order
_atom_site_calc_flag
_atom_site_refinement_flags_posn
_atom_site_refinement_flags_adp
_atom_site_refinement_flags_occupancy
_atom_site_disorder_assembly
_atom_site_disorder_group
Tb1 Tb 0.69553(2) 0.25508(2) 0.64600(2) 0.01705(8) Uani 1 1 d . U . . .
O1 O 0.72825(17) 0.33009(14) 0.3517(3) 0.0264(6) Uani 1 1 d . U . . .
F1 F 0.56811(15) 0.31273(12) 0.2950(3) 0.0401(7) Uani 1 1 d . U . . .
F2 F 0.56835(14) 0.09153(12) 0.2951(3) 0.0425(7) Uani 1 1 d . U . . .
O2 O 0.68746(17) 0.34198(14) 0.5185(3) 0.0275(6) Uani 1 1 d . U . . .
O3 O 0.66903(17) 0.21362(14) 0.4559(3) 0.0289(6) Uani 1 1 d . U . . .
O4 O 0.68966(16) 0.20133(15) 0.2755(3) 0.0282(6) Uani 1 1 d . U . . .
O5 O 0.67264(18) 0.65705(14) 0.2573(3) 0.0287(7) Uani 1 1 d . U . . .
O6 O 0.7183(2) 0.66783(15) 0.4476(3) 0.0436(9) Uani 1 1 d . U . . .
O7 O 0.71565(19) 0.22188(15) 0.8451(3) 0.0331(8) Uani 1 1 d . U . . .
H7A H 0.685388 0.193984 0.854356 0.050 Uiso 1 1 d GR . . . .
H7B H 0.707976 0.252585 0.889576 0.050 Uiso 1 1 d GR . . . .
F3 F 0.7727(2) 0.44938(15) 0.5927(3) 0.0653(10) Uani 1 1 d . U . . .
F4 F 0.7704(2) 0.57065(15) 0.5633(3) 0.0687(10) Uani 1 1 d . U . . .
F5 F 0.6246(2) 0.54439(15) 0.1864(3) 0.0716(11) Uani 1 1 d . U . . .
C1 C 0.5724(2) 0.2023(2) 0.2973(4) 0.0233(7) Uani 1 1 d . U . . .
F6 F 0.6306(2) 0.42270(14) 0.2170(3) 0.0682(10) Uani 1 1 d . U . . .
C2 C 0.5353(2) 0.1472(2) 0.2735(4) 0.0254(8) Uani 1 1 d . U . . .
C3 C 0.5351(2) 0.2573(2) 0.2735(4) 0.0287(7) Uani 1 1 d . U . . .
N1 N 0.6205(2) 0.15525(18) 0.6553(4) 0.0302(7) Uani 1 1 d . U . . .
C4 C 0.6501(2) 0.2052(2) 0.3465(4) 0.0233(7) Uani 1 1 d . U . . .
N2 N 0.5641(2) 0.2695(2) 0.5914(4) 0.0319(6) Uani 1 1 d . U . . .
C5 C 0.7050(2) 0.3610(2) 0.4272(4) 0.0256(7) Uani 1 1 d . U . . .
C6 C 0.6998(3) 0.4317(2) 0.4071(4) 0.0301(8) Uani 1 1 d . U . . .
C7 C 0.6953(3) 0.5650(2) 0.3746(4) 0.0312(8) Uani 1 1 d . U . . .
C8 C 0.5214(3) 0.2180(2) 0.5723(4) 0.0319(7) Uani 1 1 d . U . . .
C9 C 0.6954(3) 0.6358(2) 0.3583(4) 0.0277(8) Uani 1 1 d . U . . .
C10 C 0.7320(3) 0.5365(2) 0.4759(4) 0.0357(8) Uani 1 1 d . U . . .
C11 C 0.5518(2) 0.1574(2) 0.6076(4) 0.0318(7) Uani 1 1 d . U . . .
C12 C 0.6479(3) 0.0995(2) 0.6925(4) 0.0322(8) Uani 1 1 d . U . . .
H12 H 0.695035 0.097616 0.726527 0.039 Uiso 1 1 calc R . . . .
C13 C 0.6643(3) 0.4592(2) 0.3046(5) 0.0363(8) Uani 1 1 d . U . . .
C14 C 0.4507(3) 0.2217(3) 0.5206(5) 0.0361(8) Uani 1 1 d . U . . .
C15 C 0.7342(3) 0.4722(2) 0.4915(4) 0.0347(8) Uani 1 1 d . U . . .
C16 C 0.6617(3) 0.5235(2) 0.2894(5) 0.0381(9) Uani 1 1 d . U . . .
C17 C 0.4236(3) 0.2818(3) 0.4875(5) 0.0410(8) Uani 1 1 d . U . . .
H17 H 0.377040 0.286403 0.451169 0.049 Uiso 1 1 calc R . . . .
C18 C 0.4092(3) 0.1652(3) 0.5041(5) 0.0403(8) Uani 1 1 d . U . . .
H18 H 0.362261 0.167651 0.468952 0.048 Uiso 1 1 calc R . . . .
C19 C 0.5357(3) 0.3250(2) 0.5613(5) 0.0361(8) Uani 1 1 d . U . . .
H19 H 0.563809 0.360558 0.575831 0.043 Uiso 1 1 calc R . . . .
C20 C 0.5402(3) 0.0461(3) 0.6326(5) 0.0383(8) Uani 1 1 d . U . . .
H20 H 0.513675 0.009481 0.624955 0.046 Uiso 1 1 calc R . . . .
C21 C 0.4372(3) 0.1095(3) 0.5387(5) 0.0393(8) Uani 1 1 d . U . . .
H21 H 0.409327 0.073748 0.527472 0.047 Uiso 1 1 calc R . . . .
C22 C 0.5092(3) 0.1034(2) 0.5926(5) 0.0350(8) Uani 1 1 d . U . . .
C23 C 0.4656(3) 0.3330(3) 0.5088(5) 0.0428(9) Uani 1 1 d . U . . .
H23 H 0.447911 0.372961 0.488605 0.051 Uiso 1 1 calc R . . . .
C24 C 0.6092(3) 0.0438(3) 0.6828(5) 0.0384(9) Uani 1 1 d . U . . .
H24 H 0.630176 0.005922 0.710221 0.046 Uiso 1 1 calc R . . . .

loop_
_atom_site_aniso_label
_atom_site_aniso_U_11
_atom_site_aniso_U_22
_atom_site_aniso_U_33
_atom_site_aniso_U_23
_atom_site_aniso_U_13
_atom_site_aniso_U_12
Tb1 0.01944(12) 0.01200(11) 0.01799(12) 0.00026(8) -0.00027(8) -0.00019(8)
O1 0.0324(13) 0.0176(12) 0.0267(13) 0.0003(10) 0.0004(11) 0.0020(11)
F1 0.0336(14) 0.0223(12) 0.0562(16) -0.0019(12) -0.0102(13) -0.0049(11)
F2 0.0284(14) 0.0213(13) 0.071(2) 0.0005(13) -0.0065(14) 0.0068(11)
O2 0.0338(12) 0.0196(11) 0.0271(12) 0.0027(10) 0.0018(11) 0.0011(10)
O3 0.0310(11) 0.0244(11) 0.0277(11) -0.0029(10) -0.0028(10) 0.0010(10)
O4 0.0245(13) 0.0281(13) 0.0301(14) -0.0029(12) 0.0014(12) -0.0019(11)
O5 0.0424(16) 0.0155(13) 0.0255(14) 0.0044(11) 0.0006(13) -0.0046(12)
O6 0.075(2) 0.0189(16) 0.0299(18) -0.0016(14) -0.0063(18) -0.0040(16)
O7 0.055(2) 0.0200(16) 0.0230(17) 0.0000(13) 0.0058(15) -0.0005(15)
F3 0.091(2) 0.0335(15) 0.0498(18) 0.0107(14) -0.0367(17) -0.0059(16)
F4 0.102(2) 0.0301(15) 0.0514(19) -0.0008(14) -0.0366(18) -0.0105(16)
F5 0.106(2) 0.0293(15) 0.0534(19) 0.0090(14) -0.0441(18) -0.0073(16)
C1 0.0221(15) 0.0216(14) 0.0250(15) -0.0022(13) 0.0016(13) -0.0006(13)
F6 0.104(2) 0.0258(15) 0.0521(18) 0.0008(14) -0.0374(18) -0.0083(16)
C2 0.0240(16) 0.0200(16) 0.0298(17) -0.0012(14) 0.0001(15) 0.0022(14)
C3 0.0260(13) 0.0257(13) 0.0323(14) -0.0027(12) 0.0013(12) -0.0023(12)
N1 0.0315(13) 0.0293(13) 0.0299(13) -0.0001(12) 0.0065(12) -0.0055(12)
C4 0.0248(14) 0.0165(13) 0.0257(14) -0.0005(12) -0.0021(13) -0.0004(12)
N2 0.0288(12) 0.0311(12) 0.0347(12) -0.0027(11) 0.0035(11) -0.0001(11)
C5 0.0328(14) 0.0150(13) 0.0252(14) 0.0014(12) -0.0031(13) -0.0003(13)
C6 0.0426(15) 0.0163(14) 0.0273(15) 0.0010(13) -0.0026(14) 0.0001(13)
C7 0.0475(16) 0.0144(14) 0.0272(15) 0.0020(13) -0.0031(14) -0.0019(14)
C8 0.0294(12) 0.0341(12) 0.0321(13) -0.0037(12) 0.0057(11) -0.0032(11)
C9 0.0413(19) 0.0128(16) 0.0264(18) 0.0017(15) 0.0006(16) -0.0025(15)
C10 0.0517(16) 0.0185(14) 0.0300(15) -0.0002(13) -0.0080(14) -0.0038(14)
C11 0.0310(13) 0.0335(13) 0.0311(13) -0.0029(12) 0.0069(12) -0.0062(12)
C12 0.0349(15) 0.0294(15) 0.0318(16) 0.0020(14) 0.0054(14) -0.0054(14)
C13 0.0509(16) 0.0192(14) 0.0311(15) 0.0009(13) -0.0100(14) -0.0031(14)
C14 0.0314(14) 0.0405(15) 0.0361(15) -0.0039(13) 0.0061(13) -0.0028(13)
C15 0.0487(16) 0.0195(14) 0.0288(15) 0.0042(13) -0.0088(15) -0.0018(14)
C16 0.0550(17) 0.0198(15) 0.0308(16) 0.0037(14) -0.0114(15) -0.0020(15)
C17 0.0333(15) 0.0459(16) 0.0420(16) -0.0043(15) 0.0034(15) 0.0008(15)
C18 0.0330(15) 0.0472(16) 0.0398(16) -0.0049(15) 0.0055(14) -0.0082(15)
C19 0.0325(15) 0.0338(15) 0.0396(15) -0.0032(14) 0.0019(14) 0.0023(14)
C20 0.0409(16) 0.0367(16) 0.0373(16) -0.0016(15) 0.0078(15) -0.0125(15)
C21 0.0359(16) 0.0433(16) 0.0388(16) -0.0039(15) 0.0075(14) -0.0121(14)
C22 0.0345(15) 0.0372(15) 0.0338(15) -0.0027(14) 0.0079(14) -0.0105(14)
C23 0.0369(17) 0.0425(17) 0.0455(18) -0.0025(16) 0.0004(16) 0.0061(16)
C24 0.0430(18) 0.0341(17) 0.0376(18) 0.0024(16) 0.0073(16) -0.0071(16)

loop_
_atom_type_symbol
_atom_type_description
_atom_type_scat_dispersion_real
_atom_type_scat_dispersion_imag
_atom_type_scat_source
C C 0.0033 0.0016 'International Tables Vol C Tables 4.2.6.8 and 6.1.1.4'
H H 0.0000 0.0000 'International Tables Vol C Tables 4.2.6.8 and 6.1.1.4'
F F 0.0171 0.0103 'International Tables Vol C Tables 4.2.6.8 and 6.1.1.4'
N N 0.0061 0.0033 'International Tables Vol C Tables 4.2.6.8 and 6.1.1.4'
O O 0.0106 0.0060 'International Tables Vol C Tables 4.2.6.8 and 6.1.1.4'
Tb Tb -0.1723 4.1537 'International Tables Vol C Tables 4.2.6.8 and 6.1.1.4'

loop_
_geom_angle_atom_site_label_1
_geom_angle_atom_site_label_2
_geom_angle_atom_site_label_3
_geom_angle
_geom_angle_site_symmetry_1
_geom_angle_site_symmetry_3
_geom_angle_publ_flag
O1 Tb1 O2 125.20(11) 7_656 . ?
O1 Tb1 O4 75.49(11) 7_656 7_656 ?
O1 Tb1 O5 142.76(11) 7_656 6_566 ?
O1 Tb1 O7 77.17(11) 7_656 . ?
O1 Tb1 N1 74.61(12) 7_656 . ?
O1 Tb1 N2 135.04(12) 7_656 . ?
O2 Tb1 O4 82.69(11) . 7_656 ?
O2 Tb1 O5 73.85(11) . 6_566 ?
O2 Tb1 O7 145.35(11) . . ?
O2 Tb1 N1 134.64(12) . . ?
O2 Tb1 N2 79.30(13) . . ?
O3 Tb1 O1 74.78(11) . 7_656 ?
O3 Tb1 O2 74.54(11) . . ?
O3 Tb1 O4 120.55(11) . 7_656 ?
O3 Tb1 O5 141.54(11) . 6_566 ?
O3 Tb1 O7 140.10(11) . . ?
O3 Tb1 N1 73.10(12) . . ?
O3 Tb1 N2 77.94(12) . . ?
O4 Tb1 N1 141.73(12) 7_656 . ?
O4 Tb1 N2 149.40(12) 7_656 . ?
O5 Tb1 O4 76.16(11) 6_566 7_656 ?
O5 Tb1 N1 116.84(12) 6_566 . ?
O5 Tb1 N2 75.16(12) 6_566 . ?
O7 Tb1 O4 78.04(12) . 7_656 ?
O7 Tb1 O5 73.73(11) . 6_566 ?
O7 Tb1 N1 72.49(12) . . ?
O7 Tb1 N2 103.74(13) . . ?
N2 Tb1 N1 63.53(13) . . ?
C5 O1 Tb1 136.2(3) . 7_656 ?
C5 O2 Tb1 142.6(3) . . ?
C4 O3 Tb1 165.5(3) . . ?
C4 O4 Tb1 112.7(3) . 7_656 ?
C9 O5 Tb1 136.4(3) . 6_565 ?
C2 C1 C4 124.0(4) . . ?
C3 C1 C2 116.4(4) . . ?
C3 C1 C4 119.6(4) . . ?
F2 C2 C1 119.7(4) . . ?
F2 C2 C2 118.6(2) . 2_655 ?
C1 C2 C2 121.7(3) . 2_655 ?
F1 C3 C1 119.4(4) . . ?
F1 C3 C3 118.7(2) . 2_655 ?
C1 C3 C3 121.9(3) . 2_655 ?
C11 N1 Tb1 118.9(3) . . ?
C12 N1 Tb1 122.9(3) . . ?
C12 N1 C11 117.7(4) . . ?
O3 C4 C1 116.9(4) . . ?
O4 C4 O3 125.2(4) . . ?
O4 C4 C1 117.9(4) . . ?
C8 N2 Tb1 120.0(3) . . ?
C19 N2 Tb1 121.6(3) . . ?
C19 N2 C8 117.4(4) . . ?
O1 C5 C6 115.9(4) . . ?
O2 C5 O1 128.6(4) . . ?
O2 C5 C6 115.5(4) . . ?
C13 C6 C5 123.8(4) . . ?
C15 C6 C5 120.3(4) . . ?
C15 C6 C13 115.8(4) . . ?
C10 C7 C9 121.8(4) . . ?
C10 C7 C16 114.4(4) . . ?
C16 C7 C9 123.8(4) . . ?
N2 C8 C11 117.6(4) . . ?
N2 C8 C14 123.1(5) . . ?
C14 C8 C11 119.3(5) . . ?
O5 C9 C7 117.8(4) . . ?
O6 C9 O5 125.5(4) . . ?
O6 C9 C7 116.7(4) . . ?
F4 C10 C7 121.0(4) . . ?
F4 C10 C15 116.1(4) . . ?
C15 C10 C7 122.9(5) . . ?
N1 C11 C8 117.9(4) . . ?
N1 C11 C22 122.6(5) . . ?
C22 C11 C8 119.5(5) . . ?
N1 C12 C24 123.3(5) . . ?
F6 C13 C6 119.3(4) . . ?
F6 C13 C16 118.7(4) . . ?
C6 C13 C16 122.0(5) . . ?
C8 C14 C17 117.2(5) . . ?
C8 C14 C18 119.6(5) . . ?
C17 C14 C18 123.2(5) . . ?
F3 C15 C6 119.9(4) . . ?
F3 C15 C10 117.9(4) . . ?
C6 C15 C10 122.1(4) . . ?
F5 C16 C7 120.9(4) . . ?
F5 C16 C13 116.3(4) . . ?
C13 C16 C7 122.8(5) . . ?
C23 C17 C14 119.7(5) . . ?
C21 C18 C14 120.9(5) . . ?
N2 C19 C23 123.2(5) . . ?
C24 C20 C22 120.0(5) . . ?
C18 C21 C22 121.5(5) . . ?
C11 C22 C21 119.2(5) . . ?
C20 C22 C11 117.6(5) . . ?
C20 C22 C21 123.2(5) . . ?
C17 C23 C19 119.4(5) . . ?
C20 C24 C12 118.8(5) . . ?

loop_
_geom_bond_atom_site_label_1
_geom_bond_atom_site_label_2
_geom_bond_distance
_geom_bond_site_symmetry_2
_geom_bond_publ_flag
Tb1 O1 2.346(3) 7_656 ?
Tb1 O2 2.347(3) . ?
Tb1 O3 2.323(3) . ?
Tb1 O4 2.435(3) 7_656 ?
Tb1 O5 2.362(3) 6_566 ?
Tb1 O7 2.359(3) . ?
Tb1 N1 2.598(4) . ?
Tb1 N2 2.547(4) . ?
O1 C5 1.250(6) . ?
F1 C3 1.344(5) . ?
F2 C2 1.349(5) . ?
O2 C5 1.241(6) . ?
O3 C4 1.254(5) . ?
O4 C4 1.242(6) . ?
O5 C9 1.244(5) . ?
O6 C9 1.241(6) . ?
F3 C15 1.345(5) . ?
F4 C10 1.343(6) . ?
F5 C16 1.337(6) . ?
C1 C2 1.377(6) . ?
C1 C3 1.376(6) . ?
C1 C4 1.516(6) . ?
F6 C13 1.338(6) . ?
C2 C2 1.383(9) 2_655 ?
C3 C3 1.376(9) 2_655 ?
N1 C11 1.351(6) . ?
N1 C12 1.336(6) . ?
N2 C8 1.370(7) . ?
N2 C19 1.322(6) . ?
C5 C6 1.521(6) . ?
C6 C13 1.375(7) . ?
C6 C15 1.370(7) . ?
C7 C9 1.518(6) . ?
C7 C10 1.381(7) . ?
C7 C16 1.385(7) . ?
C8 C11 1.442(7) . ?
C8 C14 1.397(7) . ?
C10 C15 1.380(7) . ?
C11 C22 1.411(7) . ?
C12 C24 1.400(7) . ?
C13 C16 1.378(7) . ?
C14 C17 1.406(8) . ?
C14 C18 1.444(7) . ?
C17 C23 1.358(8) . ?
C18 C21 1.332(8) . ?
C19 C23 1.397(7) . ?
C20 C22 1.398(8) . ?
C20 C24 1.361(7) . ?
C21 C22 1.430(7) . ?
